data_7041991
loop_
_publ_author_name
'Fischbach, Urs'
'Trincado, M.'
'Gr\"utzmacher, Hansj\"org'

_publ_section_title
;
 Oxidative formation of phosphinyl radicals from a trigonal pyramidal
 terminal phosphide Rh(i) complex, with an unusually long Rh-P bond.
;
_journal_issue 11
_journal_name_full 'Dalton transactions (Cambridge, England : 2003)'
_journal_page_first 3443
_journal_page_last 3448
_journal_paper_doi 10.1039/c7dt00070g
_journal_volume 46
_journal_year 2017
_chemical_formula_moiety 'C57 H43 O P2 Rh, C H2 Cl2'
_chemical_formula_sum 'C58 H45 Cl2 O P2 Rh'
_chemical_formula_weight 993.69
_chemical_name_systematic
;
 ? 
;
_space_group_crystal_system monoclinic
_space_group_IT_number 14
_space_group_name_Hall '-P 2yn'
_space_group_name_H-M_alt 'P 1 21/n 1'
_symmetry_space_group_name_Hall '-P 2yn'
_symmetry_space_group_name_H-M 'P 1 21/n 1'
_atom_sites_solution_hydrogens geom
_atom_sites_solution_primary dual
_audit_creation_date 2016-12-07
_audit_creation_method
;
Olex2 1.2
(compiled 2016.11.30 svn.r3356 for OlexSys, GUI svn.r5269)
;
_audit_update_record
;
2017-01-06 deposited with the CCDC.
2017-02-09 downloaded from the CCDC.
;
_cell_angle_alpha 90
_cell_angle_beta 99.3270(10)
_cell_angle_gamma 90
_cell_formula_units_Z 4
_cell_length_a 11.5568(8)
_cell_length_b 17.6715(12)
_cell_length_c 22.3047(15)
_cell_measurement_temperature 200(2)
_cell_volume 4495.0(5)
_computing_molecular_graphics 'Olex2 (Dolomanov et al., 2009)'
_computing_publication_material 'Olex2 (Dolomanov et al., 2009)'
_computing_structure_refinement 'ShelXL (Sheldrick, 2015)'
_computing_structure_solution 'ShelXT (Sheldrick, 2015)'
_diffrn_ambient_temperature 200.15
_diffrn_measured_fraction_theta_full 1.000
_diffrn_measured_fraction_theta_max 0.931
_diffrn_measurement_device_type 'CMOS 100-Bruker Area Detector'
_diffrn_measurement_method '\f and \w scans'
_diffrn_radiation_type MoK\a
_diffrn_radiation_wavelength 0.71073
_diffrn_reflns_av_R_equivalents 0.0295
_diffrn_reflns_av_unetI/netI 0.0304
_diffrn_reflns_Laue_measured_fraction_full 1.000
_diffrn_reflns_Laue_measured_fraction_max 0.931
_diffrn_reflns_limit_h_max 16
_diffrn_reflns_limit_h_min -16
_diffrn_reflns_limit_k_max 24
_diffrn_reflns_limit_k_min -25
_diffrn_reflns_limit_l_max 31
_diffrn_reflns_limit_l_min -30
_diffrn_reflns_number 51483
_diffrn_reflns_point_group_measured_fraction_full 1.000
_diffrn_reflns_point_group_measured_fraction_max 0.931
_diffrn_reflns_theta_full 25.242
_diffrn_reflns_theta_max 30.984
_diffrn_reflns_theta_min 1.478
_exptl_absorpt_coefficient_mu 0.613
_exptl_absorpt_correction_T_max 0.9412
_exptl_absorpt_correction_T_min 0.8232
_exptl_absorpt_correction_type empirical
_exptl_absorpt_process_details 'SADABS-2008/1 Bruker'
_exptl_crystal_colour colorless
_exptl_crystal_density_diffrn 1.468
_exptl_crystal_density_method 'not measured'
_exptl_crystal_description block
_exptl_crystal_F_000 2040
_exptl_crystal_size_max 0.33
_exptl_crystal_size_mid 0.13
_exptl_crystal_size_min 0.1
_refine_diff_density_max 1.569
_refine_diff_density_min -0.726
_refine_diff_density_rms 0.282
_refine_ls_extinction_method none
_refine_ls_goodness_of_fit_ref 1.067
_refine_ls_hydrogen_treatment constr
_refine_ls_matrix_type full
_refine_ls_number_parameters 577
_refine_ls_number_reflns 13321
_refine_ls_number_restraints 0
_refine_ls_restrained_S_all 1.067
_refine_ls_R_factor_all 0.0553
_refine_ls_R_factor_gt 0.0411
_refine_ls_shift/su_max 0.002
_refine_ls_shift/su_mean 0.000
_refine_ls_structure_factor_coef Fsqd
_refine_ls_weighting_details 'w=1/[\s^2^(Fo^2^)+(0.0699P)^2^+3.1621P] where P=(Fo^2^+2Fc^2^)/3'
_refine_ls_weighting_scheme calc
_refine_ls_wR_factor_gt 0.1126
_refine_ls_wR_factor_ref 0.1228
_reflns_Friedel_coverage 0.000
_reflns_number_gt 10822
_reflns_number_total 13321
_reflns_threshold_expression 'I > 2\s(I)'
_cod_data_source_file c7dt00070g2.cif
_cod_data_source_block sadp21n
_cod_depositor_comments 'Adding full bibliography for 7041989--7041991.cif.'
_cod_database_code 7041991
_shelx_space_group_comment
;
The symmetry employed for this shelxl refinement is uniquely defined
by the following loop, which should always be used as a source of
symmetry information in preference to the above space-group names.
They are only intended as comments.
;
_shelx_estimated_absorpt_t_max 0.941
_shelx_estimated_absorpt_t_min 0.823
_olex2_refinement_description
;
1. Fixed Uiso
 At 1.2 times of:
  All C(H) groups, All C(H,H) groups
2.a Ternary CH refined with riding coordinates:
 C31(H31), C4(H4), C35(H35), C5(H5), C20(H20), C19(H19), C1(H1), C16(H16),
 C34(H34)
2.b Secondary CH2 refined with riding coordinates:
 C58(H58A,H58B)
2.c Aromatic/amide H refined with riding coordinates:
 C41(H41), C23(H23), C26(H26), C12(H12), C43(H43), C40(H40), C39(H39),
 C15(H15), C51(H51), C30(H30), C42(H42), C45(H45), C38(H38), C11(H11), C8(H8),
 C13(H13), C14(H14), C57(H57), C44(H44), C25(H25), C24(H24), C47(H47), C29(H29),
  C48(H48), C28(H28), C27(H27), C10(H10), C53(H53), C9(H9), C49(H49), C56(H56),
 C50(H50), C55(H55), C54(H54)
;
_shelx_shelxl_version_number 2014/7
_olex2_submission_special_instructions 'No special instructions were received'

loop_
_space_group_symop_operation_xyz
'x, y, z'
'-x+1/2, y+1/2, -z+1/2'
'-x, -y, -z'
'x-1/2, -y-1/2, z-1/2'

loop_
_atom_site_label
_atom_site_type_symbol
_atom_site_fract_x
_atom_site_fract_y
_atom_site_fract_z
_atom_site_U_iso_or_equiv
_atom_site_adp_type
_atom_site_occupancy
_atom_site_site_symmetry_order
_atom_site_calc_flag
_atom_site_refinement_flags_posn
Rh1 Rh 0.66357(2) 0.33215(2) 0.73423(2) 0.01875(6) Uani 1 1 d .
P1 P 0.74278(5) 0.44279(3) 0.76324(2) 0.01876(11) Uani 1 1 d .
P2 P 0.59124(5) 0.20780(3) 0.70200(3) 0.02144(11) Uani 1 1 d .
Cl2 Cl 1.1684(2) 0.68876(13) 0.49840(10) 0.1326(6) Uani 1 1 d .
O1 O 0.67998(15) 0.14610(10) 0.72421(8) 0.0281(3) Uani 1 1 d .
C18 C 0.7191(2) 0.32911(14) 0.88155(11) 0.0261(4) Uani 1 1 d .
C17 C 0.76342(19) 0.40300(14) 0.88976(10) 0.0254(4) Uani 1 1 d .
C22 C 0.93736(19) 0.40035(13) 0.84189(10) 0.0240(4) Uani 1 1 d .
C31 C 0.63071(19) 0.51822(12) 0.75994(10) 0.0220(4) Uani 1 1 d .
H31 H 0.6710 0.5684 0.7655 0.026 Uiso 1 1 calc R
C4 C 0.7891(2) 0.31955(13) 0.66486(11) 0.0241(4) Uani 1 1 d .
H4 H 0.7852 0.2677 0.6467 0.029 Uiso 1 1 calc R
C3 C 0.9109(2) 0.34647(13) 0.68055(11) 0.0247(4) Uani 1 1 d .
C35 C 0.50564(18) 0.37174(12) 0.77474(10) 0.0224(4) Uani 1 1 d .
H35 H 0.4599 0.3280 0.7871 0.027 Uiso 1 1 calc R
C6 C 0.70636(19) 0.44457(12) 0.62034(10) 0.0229(4) Uani 1 1 d .
C5 C 0.6950(2) 0.36480(13) 0.63835(10) 0.0234(4) Uani 1 1 d .
H5 H 0.6414 0.3362 0.6065 0.028 Uiso 1 1 calc R
C2 C 0.94153(19) 0.41899(13) 0.70393(10) 0.0236(4) Uani 1 1 d .
C41 C 0.3852(2) 0.46544(14) 0.63007(11) 0.0273(5) Uani 1 1 d .
H41 H 0.3389 0.4230 0.6151 0.033 Uiso 1 1 calc R
Cl1 Cl 0.9695(3) 0.60282(16) 0.51704(19) 0.2352(18) Uani 1 1 d .
C23 C 0.7622(2) 0.43898(16) 0.94553(11) 0.0328(5) Uani 1 1 d .
H23 H 0.7933 0.4887 0.9517 0.039 Uiso 1 1 calc R
C32 C 0.54187(19) 0.51988(12) 0.70173(10) 0.0231(4) Uani 1 1 d .
C26 C 0.6672(2) 0.29582(16) 0.92785(12) 0.0326(5) Uani 1 1 d .
H26 H 0.6317 0.2474 0.9215 0.039 Uiso 1 1 calc R
C46 C 0.5596(2) 0.20208(12) 0.61856(11) 0.0255(4) Uani 1 1 d .
C36 C 0.51364(18) 0.43411(13) 0.81965(10) 0.0231(4) Uani 1 1 d .
C12 C 0.6431(2) 0.46751(14) 0.56454(11) 0.0281(5) Uani 1 1 d .
H12 H 0.5922 0.4326 0.5411 0.034 Uiso 1 1 calc R
C7 C 0.78000(19) 0.49775(12) 0.65463(10) 0.0224(4) Uani 1 1 d .
C37 C 0.56722(18) 0.50427(13) 0.81273(10) 0.0231(4) Uani 1 1 d .
C20 C 0.82748(19) 0.28235(13) 0.79846(11) 0.0239(4) Uani 1 1 d .
H20 H 0.8462 0.2301 0.7857 0.029 Uiso 1 1 calc R
C43 C 0.4608(2) 0.47915(17) 0.91437(11) 0.0342(6) Uani 1 1 d .
H43 H 0.4256 0.4701 0.9493 0.041 Uiso 1 1 calc R
C19 C 0.7295(2) 0.28220(13) 0.82817(10) 0.0245(4) Uani 1 1 d .
H19 H 0.6988 0.2299 0.8323 0.029 Uiso 1 1 calc R
C40 C 0.3650(2) 0.53450(15) 0.60110(12) 0.0332(5) Uani 1 1 d .
H40 H 0.3031 0.5397 0.5677 0.040 Uiso 1 1 calc R
C39 C 0.4348(2) 0.59575(15) 0.62072(12) 0.0332(5) Uani 1 1 d .
H39 H 0.4227 0.6429 0.6002 0.040 Uiso 1 1 calc R
C15 C 0.7900(2) 0.57023(13) 0.63209(11) 0.0280(5) Uani 1 1 d .
H15 H 0.8409 0.6056 0.6551 0.034 Uiso 1 1 calc R
C1 C 0.84922(18) 0.47594(12) 0.71525(10) 0.0212(4) Uani 1 1 d .
H1 H 0.8897 0.5220 0.7344 0.025 Uiso 1 1 calc R
C16 C 0.82314(19) 0.44189(13) 0.84253(10) 0.0232(4) Uani 1 1 d .
H16 H 0.8412 0.4953 0.8557 0.028 Uiso 1 1 calc R
C51 C 0.6330(3) 0.15776(15) 0.58921(13) 0.0348(5) Uani 1 1 d .
H51 H 0.6927 0.1284 0.6127 0.042 Uiso 1 1 calc R
C30 C 1.0428(2) 0.43589(15) 0.86466(12) 0.0307(5) Uani 1 1 d .
H30 H 1.0424 0.4859 0.8803 0.037 Uiso 1 1 calc R
C42 C 0.4621(2) 0.42264(15) 0.87179(11) 0.0286(5) Uani 1 1 d .
H42 H 0.4275 0.3751 0.8779 0.034 Uiso 1 1 calc R
C21 C 0.9357(2) 0.32626(12) 0.81912(11) 0.0237(4) Uani 1 1 d .
C45 C 0.5635(2) 0.56119(14) 0.85593(12) 0.0299(5) Uani 1 1 d .
H45 H 0.5979 0.6090 0.8506 0.036 Uiso 1 1 calc R
C52 C 0.4493(2) 0.17686(13) 0.72221(12) 0.0266(5) Uani 1 1 d .
C38 C 0.5228(2) 0.58811(13) 0.67063(12) 0.0284(5) Uani 1 1 d .
H38 H 0.5710 0.6304 0.6838 0.034 Uiso 1 1 calc R
C34 C 0.48439(18) 0.38231(12) 0.71131(10) 0.0222(4) Uani 1 1 d .
H34 H 0.4263 0.3450 0.6905 0.027 Uiso 1 1 calc R
C11 C 1.0009(2) 0.29777(15) 0.66908(13) 0.0330(5) Uani 1 1 d .
H11 H 0.9819 0.2482 0.6542 0.040 Uiso 1 1 calc R
C8 C 1.0588(2) 0.44128(15) 0.71336(12) 0.0305(5) Uani 1 1 d .
H8 H 1.0795 0.4905 0.7286 0.037 Uiso 1 1 calc R
C13 C 0.6533(2) 0.54017(15) 0.54284(12) 0.0330(5) Uani 1 1 d .
H13 H 0.6096 0.5546 0.5048 0.040 Uiso 1 1 calc R
C14 C 0.7268(2) 0.59171(15) 0.57658(13) 0.0342(5) Uani 1 1 d .
H14 H 0.7340 0.6416 0.5618 0.041 Uiso 1 1 calc R
C57 C 0.4338(2) 0.17917(14) 0.78280(13) 0.0315(5) Uani 1 1 d .
H57 H 0.4928 0.2015 0.8121 0.038 Uiso 1 1 calc R
C44 C 0.5104(2) 0.54878(17) 0.90643(12) 0.0357(6) Uani 1 1 d .
H44 H 0.5081 0.5879 0.9354 0.043 Uiso 1 1 calc R
C33 C 0.47265(19) 0.45667(13) 0.68120(10) 0.0224(4) Uani 1 1 d .
C25 C 0.6670(3) 0.33275(18) 0.98265(13) 0.0412(7) Uani 1 1 d .
H25 H 0.6326 0.3093 1.0138 0.049 Uiso 1 1 calc R
C24 C 0.7168(3) 0.40370(18) 0.99183(12) 0.0407(6) Uani 1 1 d .
H24 H 0.7197 0.4282 1.0300 0.049 Uiso 1 1 calc R
C47 C 0.4721(2) 0.24410(15) 0.58257(12) 0.0346(5) Uani 1 1 d .
H47 H 0.4208 0.2747 0.6015 0.041 Uiso 1 1 calc R
C29 C 1.1483(2) 0.39871(17) 0.86467(14) 0.0376(6) Uani 1 1 d .
H29 H 1.2201 0.4228 0.8807 0.045 Uiso 1 1 calc R
C48 C 0.4591(3) 0.24184(17) 0.51971(13) 0.0442(7) Uani 1 1 d .
H48 H 0.3994 0.2709 0.4959 0.053 Uiso 1 1 calc R
C28 C 1.1484(2) 0.32625(16) 0.84120(14) 0.0369(6) Uani 1 1 d .
H28 H 1.2206 0.3007 0.8407 0.044 Uiso 1 1 calc R
C27 C 1.0438(2) 0.29092(14) 0.81847(12) 0.0294(5) Uani 1 1 d .
H27 H 1.0454 0.2414 0.8020 0.035 Uiso 1 1 calc R
C10 C 1.1172(3) 0.32090(18) 0.67919(15) 0.0419(7) Uani 1 1 d .
H10 H 1.1769 0.2872 0.6712 0.050 Uiso 1 1 calc R
C53 C 0.3612(2) 0.14234(17) 0.68067(14) 0.0375(6) Uani 1 1 d .
H53 H 0.3694 0.1393 0.6390 0.045 Uiso 1 1 calc R
C9 C 1.1461(2) 0.39214(17) 0.70062(14) 0.0392(6) Uani 1 1 d .
H9 H 1.2256 0.4081 0.7068 0.047 Uiso 1 1 calc R
C49 C 0.5332(3) 0.1972(2) 0.49175(14) 0.0508(8) Uani 1 1 d .
H49 H 0.5240 0.1952 0.4487 0.061 Uiso 1 1 calc R
C56 C 0.3337(3) 0.14945(16) 0.80141(15) 0.0403(6) Uani 1 1 d .
H56 H 0.3247 0.1520 0.8429 0.048 Uiso 1 1 calc R
C50 C 0.6204(3) 0.1556(2) 0.52654(14) 0.0499(8) Uani 1 1 d .
H50 H 0.6719 0.1255 0.5074 0.060 Uiso 1 1 calc R
C55 C 0.2475(3) 0.11626(17) 0.75930(17) 0.0454(7) Uani 1 1 d .
H55 H 0.1789 0.0963 0.7718 0.054 Uiso 1 1 calc R
C54 C 0.2614(2) 0.11234(19) 0.69972(16) 0.0459(7) Uani 1 1 d .
H54 H 0.2026 0.0890 0.6710 0.055 Uiso 1 1 calc R
C58 C 1.0800(5) 0.6115(4) 0.4766(3) 0.103(2) Uani 1 1 d .
H58A H 1.0467 0.6163 0.4329 0.123 Uiso 1 1 calc R
H58B H 1.1284 0.5650 0.4816 0.123 Uiso 1 1 calc R

loop_
_atom_site_aniso_label
_atom_site_aniso_U_11
_atom_site_aniso_U_22
_atom_site_aniso_U_33
_atom_site_aniso_U_23
_atom_site_aniso_U_13
_atom_site_aniso_U_12
Rh1 0.01683(8) 0.01698(8) 0.02294(9) -0.00090(6) 0.00477(6) -0.00058(5)
P1 0.0156(2) 0.0178(2) 0.0231(3) -0.00162(19) 0.00383(19) 0.00004(18)
P2 0.0197(2) 0.0189(2) 0.0257(3) -0.0008(2) 0.0037(2) -0.00099(19)
Cl2 0.1414(17) 0.1432(16) 0.1187(14) 0.0031(12) 0.0374(12) -0.0088(13)
O1 0.0268(8) 0.0228(7) 0.0336(9) 0.0022(6) 0.0021(7) 0.0039(6)
C18 0.0206(10) 0.0329(12) 0.0251(11) 0.0039(9) 0.0042(8) 0.0036(8)
C17 0.0198(10) 0.0313(11) 0.0253(10) 0.0005(9) 0.0037(8) 0.0044(8)
C22 0.0189(9) 0.0264(10) 0.0263(10) 0.0005(8) 0.0026(8) -0.0008(8)
C31 0.0190(9) 0.0194(9) 0.0276(10) -0.0042(8) 0.0041(8) 0.0007(7)
C4 0.0246(10) 0.0227(10) 0.0272(11) -0.0044(8) 0.0107(9) -0.0020(8)
C3 0.0230(10) 0.0243(10) 0.0292(11) 0.0016(8) 0.0115(9) 0.0011(8)
C35 0.0172(9) 0.0224(10) 0.0287(10) -0.0023(8) 0.0068(8) -0.0010(7)
C6 0.0214(10) 0.0229(10) 0.0259(10) -0.0002(8) 0.0080(8) -0.0006(8)
C5 0.0256(10) 0.0233(10) 0.0225(10) -0.0033(8) 0.0075(8) -0.0037(8)
C2 0.0202(10) 0.0238(10) 0.0288(11) 0.0023(8) 0.0094(8) 0.0009(8)
C41 0.0239(10) 0.0318(11) 0.0258(11) -0.0033(9) 0.0031(9) 0.0010(9)
Cl1 0.258(3) 0.165(2) 0.351(4) -0.045(3) 0.254(3) -0.022(2)
C23 0.0293(12) 0.0389(13) 0.0296(12) -0.0042(10) 0.0025(10) 0.0089(10)
C32 0.0191(9) 0.0228(10) 0.0279(11) -0.0010(8) 0.0054(8) 0.0032(8)
C26 0.0262(11) 0.0388(13) 0.0346(13) 0.0101(11) 0.0099(10) 0.0066(10)
C46 0.0279(11) 0.0207(10) 0.0267(11) -0.0012(8) 0.0011(9) -0.0052(8)
C36 0.0156(9) 0.0275(10) 0.0260(10) -0.0042(8) 0.0031(8) 0.0031(8)
C12 0.0260(11) 0.0336(12) 0.0250(11) -0.0019(9) 0.0051(9) -0.0008(9)
C7 0.0209(9) 0.0205(9) 0.0268(10) 0.0003(8) 0.0072(8) 0.0005(8)
C37 0.0173(9) 0.0240(10) 0.0274(10) -0.0039(8) 0.0017(8) 0.0042(8)
C20 0.0210(10) 0.0212(9) 0.0292(11) 0.0029(8) 0.0029(8) 0.0023(8)
C43 0.0260(11) 0.0519(16) 0.0255(11) -0.0047(11) 0.0068(9) 0.0099(11)
C19 0.0221(10) 0.0243(10) 0.0267(11) 0.0043(8) 0.0027(8) -0.0008(8)
C40 0.0314(12) 0.0386(13) 0.0289(12) 0.0011(10) 0.0026(10) 0.0116(10)
C39 0.0370(13) 0.0306(12) 0.0324(12) 0.0045(10) 0.0070(10) 0.0104(10)
C15 0.0277(11) 0.0219(10) 0.0346(12) 0.0024(9) 0.0059(9) -0.0011(9)
C1 0.0176(9) 0.0196(9) 0.0265(10) -0.0013(8) 0.0040(8) -0.0022(7)
C16 0.0188(9) 0.0240(10) 0.0259(10) -0.0027(8) 0.0016(8) 0.0010(8)
C51 0.0395(14) 0.0321(12) 0.0332(13) -0.0017(10) 0.0074(11) 0.0006(10)
C30 0.0218(11) 0.0317(12) 0.0374(13) -0.0025(10) 0.0014(9) -0.0022(9)
C42 0.0195(10) 0.0385(13) 0.0283(11) -0.0006(10) 0.0049(8) 0.0040(9)
C21 0.0196(10) 0.0249(10) 0.0269(11) 0.0033(8) 0.0048(8) 0.0015(8)
C45 0.0231(11) 0.0302(11) 0.0350(12) -0.0091(10) 0.0007(9) 0.0040(9)
C52 0.0225(10) 0.0217(10) 0.0362(12) -0.0016(9) 0.0062(9) -0.0018(8)
C38 0.0267(11) 0.0217(10) 0.0381(13) 0.0012(9) 0.0089(10) 0.0034(8)
C34 0.0161(9) 0.0216(9) 0.0287(11) -0.0020(8) 0.0032(8) -0.0010(7)
C11 0.0313(12) 0.0280(12) 0.0428(14) -0.0006(10) 0.0156(11) 0.0044(10)
C8 0.0218(11) 0.0321(12) 0.0390(13) 0.0034(10) 0.0093(9) -0.0044(9)
C13 0.0331(13) 0.0367(13) 0.0287(12) 0.0057(10) 0.0036(10) 0.0044(10)
C14 0.0354(13) 0.0293(12) 0.0382(14) 0.0093(10) 0.0068(11) 0.0021(10)
C57 0.0300(12) 0.0265(11) 0.0395(13) -0.0007(10) 0.0102(10) -0.0033(9)
C44 0.0287(12) 0.0448(15) 0.0323(12) -0.0129(11) 0.0016(10) 0.0122(11)
C33 0.0186(9) 0.0241(10) 0.0254(10) -0.0014(8) 0.0059(8) 0.0025(8)
C25 0.0403(15) 0.0545(18) 0.0319(13) 0.0108(12) 0.0153(11) 0.0149(13)
C24 0.0419(15) 0.0546(17) 0.0266(12) -0.0020(11) 0.0092(11) 0.0171(13)
C47 0.0350(13) 0.0310(12) 0.0342(13) -0.0033(10) -0.0048(10) 0.0000(10)
C29 0.0180(11) 0.0420(14) 0.0513(16) -0.0010(12) 0.0010(10) -0.0032(10)
C48 0.0506(17) 0.0404(15) 0.0347(14) 0.0031(12) -0.0136(12) -0.0057(13)
C28 0.0196(11) 0.0404(14) 0.0511(16) 0.0050(12) 0.0069(11) 0.0043(10)
C27 0.0228(11) 0.0280(11) 0.0385(13) 0.0029(10) 0.0087(9) 0.0034(9)
C10 0.0289(13) 0.0452(16) 0.0568(18) 0.0021(13) 0.0221(13) 0.0107(11)
C53 0.0290(12) 0.0400(14) 0.0434(15) -0.0075(12) 0.0052(11) -0.0091(11)
C9 0.0223(11) 0.0433(15) 0.0551(17) 0.0051(13) 0.0151(11) -0.0006(11)
C49 0.071(2) 0.0532(19) 0.0261(13) -0.0034(13) 0.0025(14) -0.0062(17)
C56 0.0380(14) 0.0360(13) 0.0515(17) 0.0015(12) 0.0215(13) -0.0018(11)
C50 0.065(2) 0.0537(18) 0.0333(15) -0.0070(13) 0.0141(14) 0.0059(16)
C55 0.0301(13) 0.0406(15) 0.070(2) -0.0012(14) 0.0214(14) -0.0069(11)
C54 0.0252(12) 0.0501(17) 0.062(2) -0.0052(15) 0.0047(13) -0.0132(12)
C58 0.088(4) 0.146(6) 0.083(3) 0.031(4) 0.044(3) 0.028(4)

loop_
_atom_type_symbol
_atom_type_description
_atom_type_scat_dispersion_real
_atom_type_scat_dispersion_imag
_atom_type_scat_source
C C 0.0033 0.0016 'International Tables Vol C Tables 4.2.6.8 and 6.1.1.4'
H H 0.0000 0.0000 'International Tables Vol C Tables 4.2.6.8 and 6.1.1.4'
O O 0.0106 0.0060 'International Tables Vol C Tables 4.2.6.8 and 6.1.1.4'
P P 0.1023 0.0942 'International Tables Vol C Tables 4.2.6.8 and 6.1.1.4'
Cl Cl 0.1484 0.1585 'International Tables Vol C Tables 4.2.6.8 and 6.1.1.4'
Rh Rh -1.1178 0.9187 'International Tables Vol C Tables 4.2.6.8 and 6.1.1.4'

loop_
_geom_angle_atom_site_label_1
_geom_angle_atom_site_label_2
_geom_angle_atom_site_label_3
_geom_angle
P1 Rh1 P2 175.79(2)
P1 Rh1 C4 90.35(6)
P1 Rh1 C35 86.13(6)
P1 Rh1 C5 85.99(6)
P1 Rh1 C20 84.16(6)
P1 Rh1 C19 90.72(6)
P1 Rh1 C34 92.32(6)
C4 Rh1 P2 86.41(6)
C4 Rh1 C5 35.50(8)
C4 Rh1 C20 80.78(8)
C35 Rh1 P2 97.85(6)
C35 Rh1 C4 158.86(8)
C35 Rh1 C5 123.37(8)
C35 Rh1 C20 119.47(8)
C35 Rh1 C19 85.66(8)
C5 Rh1 P2 92.90(6)
C5 Rh1 C20 115.29(8)
C20 Rh1 P2 92.66(6)
C19 Rh1 P2 88.25(6)
C19 Rh1 C4 115.25(8)
C19 Rh1 C5 150.36(8)
C19 Rh1 C20 35.12(8)
C34 Rh1 P2 91.69(6)
C34 Rh1 C4 123.20(8)
C34 Rh1 C35 36.40(8)
C34 Rh1 C5 88.15(8)
C34 Rh1 C20 155.87(8)
C34 Rh1 C19 121.43(8)
C31 P1 Rh1 111.79(7)
C31 P1 C1 105.98(10)
C31 P1 C16 106.39(10)
C1 P1 Rh1 113.14(7)
C1 P1 C16 106.03(10)
C16 P1 Rh1 112.96(7)
O1 P2 Rh1 111.81(7)
O1 P2 C46 107.60(10)
O1 P2 C52 106.60(10)
C46 P2 Rh1 110.66(7)
C46 P2 C52 101.03(11)
C52 P2 Rh1 118.22(8)
C17 C18 C26 118.9(2)
C17 C18 C19 123.6(2)
C26 C18 C19 117.4(2)
C18 C17 C16 121.9(2)
C23 C17 C18 118.9(2)
C23 C17 C16 118.9(2)
C30 C22 C16 119.4(2)
C30 C22 C21 120.8(2)
C21 C22 C16 119.7(2)
P1 C31 H31 109.0
C32 C31 P1 114.79(15)
C32 C31 H31 109.0
C37 C31 P1 106.11(15)
C37 C31 H31 109.0
C37 C31 C32 108.91(18)
Rh1 C4 H4 111.8
C3 C4 Rh1 119.48(16)
C3 C4 H4 111.8
C5 C4 Rh1 72.36(13)
C5 C4 H4 111.8
C5 C4 C3 124.2(2)
C2 C3 C4 123.7(2)
C11 C3 C4 117.8(2)
C11 C3 C2 118.4(2)
Rh1 C35 H35 111.5
C36 C35 Rh1 122.09(14)
C36 C35 H35 111.5
C34 C35 Rh1 70.25(12)
C34 C35 H35 111.5
C34 C35 C36 124.2(2)
C12 C6 C5 117.5(2)
C12 C6 C7 118.2(2)
C7 C6 C5 124.2(2)
Rh1 C5 H5 111.1
C4 C5 Rh1 72.14(13)
C4 C5 C6 124.2(2)
C4 C5 H5 111.1
C6 C5 Rh1 121.77(15)
C6 C5 H5 111.1
C3 C2 C1 121.6(2)
C8 C2 C3 119.6(2)
C8 C2 C1 118.7(2)
C40 C41 H41 119.3
C40 C41 C33 121.4(2)
C33 C41 H41 119.3
C17 C23 H23 119.4
C24 C23 C17 121.3(3)
C24 C23 H23 119.4
C38 C32 C31 118.3(2)
C38 C32 C33 119.3(2)
C33 C32 C31 122.2(2)
C18 C26 H26 119.6
C25 C26 C18 120.9(3)
C25 C26 H26 119.6
C51 C46 P2 118.04(19)
C51 C46 C47 117.8(2)
C47 C46 P2 123.92(19)
C37 C36 C35 124.2(2)
C42 C36 C35 117.6(2)
C42 C36 C37 118.1(2)
C6 C12 H12 119.4
C13 C12 C6 121.3(2)
C13 C12 H12 119.4
C6 C7 C1 120.24(19)
C15 C7 C6 119.9(2)
C15 C7 C1 119.9(2)
C36 C37 C31 120.64(19)
C45 C37 C31 119.6(2)
C45 C37 C36 119.7(2)
Rh1 C20 H20 111.2
C19 C20 Rh1 69.89(12)
C19 C20 H20 111.2
C19 C20 C21 124.1(2)
C21 C20 Rh1 123.35(15)
C21 C20 H20 111.2
C42 C43 H43 119.8
C42 C43 C44 120.4(2)
C44 C43 H43 119.8
Rh1 C19 H19 111.7
C18 C19 Rh1 117.72(16)
C18 C19 H19 111.7
C20 C19 Rh1 74.99(13)
C20 C19 C18 124.0(2)
C20 C19 H19 111.7
C41 C40 H40 120.0
C39 C40 C41 119.9(2)
C39 C40 H40 120.0
C40 C39 H39 120.2
C40 C39 C38 119.6(2)
C38 C39 H39 120.2
C7 C15 H15 119.5
C14 C15 C7 120.9(2)
C14 C15 H15 119.5
P1 C1 H1 108.6
C2 C1 P1 115.93(15)
C2 C1 H1 108.6
C7 C1 P1 107.10(14)
C7 C1 C2 107.82(18)
C7 C1 H1 108.6
P1 C16 H16 108.7
C17 C16 P1 116.85(16)
C17 C16 H16 108.7
C22 C16 P1 107.30(15)
C22 C16 C17 106.44(18)
C22 C16 H16 108.7
C46 C51 H51 119.4
C50 C51 C46 121.2(3)
C50 C51 H51 119.4
C22 C30 H30 119.8
C29 C30 C22 120.3(2)
C29 C30 H30 119.8
C36 C42 H42 119.4
C43 C42 C36 121.2(2)
C43 C42 H42 119.4
C22 C21 C20 124.2(2)
C27 C21 C22 117.4(2)
C27 C21 C20 118.3(2)
C37 C45 H45 119.5
C44 C45 C37 120.9(2)
C44 C45 H45 119.5
C57 C52 P2 119.04(19)
C57 C52 C53 117.5(2)
C53 C52 P2 123.0(2)
C32 C38 H38 119.3
C39 C38 C32 121.4(2)
C39 C38 H38 119.3
Rh1 C34 H34 111.9
C35 C34 Rh1 73.34(12)
C35 C34 H34 111.9
C35 C34 C33 124.4(2)
C33 C34 Rh1 118.17(14)
C33 C34 H34 111.9
C3 C11 H11 119.5
C10 C11 C3 121.1(2)
C10 C11 H11 119.5
C2 C8 H8 119.6
C2 C8 C9 120.7(2)
C9 C8 H8 119.6
C12 C13 H13 120.0
C14 C13 C12 120.0(2)
C14 C13 H13 120.0
C15 C14 H14 120.2
C13 C14 C15 119.6(2)
C13 C14 H14 120.2
C52 C57 H57 119.3
C52 C57 C56 121.4(3)
C56 C57 H57 119.3
C43 C44 C45 119.6(2)
C43 C44 H44 120.2
C45 C44 H44 120.2
C41 C33 C32 118.2(2)
C41 C33 C34 118.0(2)
C32 C33 C34 123.7(2)
C26 C25 H25 120.1
C24 C25 C26 119.9(3)
C24 C25 H25 120.1
C23 C24 C25 119.9(3)
C23 C24 H24 120.0
C25 C24 H24 120.0
C46 C47 H47 119.5
C48 C47 C46 121.0(3)
C48 C47 H47 119.5
C30 C29 H29 120.2
C28 C29 C30 119.6(2)
C28 C29 H29 120.2
C47 C48 H48 120.1
C49 C48 C47 119.9(3)
C49 C48 H48 120.1
C29 C28 H28 119.9
C27 C28 C29 120.1(2)
C27 C28 H28 119.9
C21 C27 H27 119.2
C28 C27 C21 121.6(2)
C28 C27 H27 119.2
C11 C10 H10 119.9
C9 C10 C11 120.2(2)
C9 C10 H10 119.9
C52 C53 H53 119.6
C54 C53 C52 120.8(3)
C54 C53 H53 119.6
C8 C9 H9 120.0
C10 C9 C8 120.0(2)
C10 C9 H9 120.0
C48 C49 H49 120.0
C50 C49 C48 119.9(3)
C50 C49 H49 120.0
C57 C56 H56 120.0
C55 C56 C57 119.9(3)
C55 C56 H56 120.0
C51 C50 H50 119.9
C49 C50 C51 120.1(3)
C49 C50 H50 119.9
C56 C55 H55 120.1
C54 C55 C56 119.8(3)
C54 C55 H55 120.1
C53 C54 H54 119.7
C55 C54 C53 120.7(3)
C55 C54 H54 119.7
Cl2 C58 H58A 109.1
Cl2 C58 H58B 109.1
Cl1 C58 Cl2 112.7(4)
Cl1 C58 H58A 109.1
Cl1 C58 H58B 109.1
H58A C58 H58B 107.8

loop_
_geom_bond_atom_site_label_1
_geom_bond_atom_site_label_2
_geom_bond_distance
Rh1 P1 2.2107(6)
Rh1 P2 2.4186(6)
Rh1 C4 2.297(2)
Rh1 C35 2.274(2)
Rh1 C5 2.300(2)
Rh1 C20 2.353(2)
Rh1 C19 2.287(2)
Rh1 C34 2.234(2)
P1 C31 1.852(2)
P1 C1 1.852(2)
P1 C16 1.860(2)
P2 O1 1.5236(17)
P2 C46 1.840(2)
P2 C52 1.853(2)
Cl2 C58 1.727(7)
C18 C17 1.404(3)
C18 C26 1.405(3)
C18 C19 1.472(3)
C17 C23 1.399(3)
C17 C16 1.515(3)
C22 C16 1.513(3)
C22 C30 1.391(3)
C22 C21 1.403(3)
C31 H31 1.0000
C31 C32 1.519(3)
C31 C37 1.505(3)
C4 H4 1.0000
C4 C3 1.473(3)
C4 C5 1.402(3)
C3 C2 1.407(3)
C3 C11 1.405(3)
C35 H35 1.0000
C35 C36 1.482(3)
C35 C34 1.409(3)
C6 C5 1.477(3)
C6 C12 1.397(3)
C6 C7 1.408(3)
C5 H5 1.0000
C2 C1 1.517(3)
C2 C8 1.394(3)
C41 H41 0.9500
C41 C40 1.383(4)
C41 C33 1.405(3)
Cl1 C58 1.686(5)
C23 H23 0.9500
C23 C24 1.381(4)
C32 C38 1.391(3)
C32 C33 1.407(3)
C26 H26 0.9500
C26 C25 1.386(4)
C46 C51 1.393(4)
C46 C47 1.398(3)
C36 C37 1.406(3)
C36 C42 1.405(3)
C12 H12 0.9500
C12 C13 1.384(4)
C7 C15 1.388(3)
C7 C1 1.505(3)
C37 C45 1.398(3)
C20 H20 1.0000
C20 C19 1.402(3)
C20 C21 1.481(3)
C43 H43 0.9500
C43 C42 1.380(4)
C43 C44 1.381(4)
C19 H19 1.0000
C40 H40 0.9500
C40 C39 1.378(4)
C39 H39 0.9500
C39 C38 1.387(4)
C15 H15 0.9500
C15 C14 1.385(4)
C1 H1 1.0000
C16 H16 1.0000
C51 H51 0.9500
C51 C50 1.382(4)
C30 H30 0.9500
C30 C29 1.385(4)
C42 H42 0.9500
C21 C27 1.399(3)
C45 H45 0.9500
C45 C44 1.385(4)
C52 C57 1.392(4)
C52 C53 1.400(4)
C38 H38 0.9500
C34 H34 1.0000
C34 C33 1.472(3)
C11 H11 0.9500
C11 C10 1.387(4)
C8 H8 0.9500
C8 C9 1.395(4)
C13 H13 0.9500
C13 C14 1.382(4)
C14 H14 0.9500
C57 H57 0.9500
C57 C56 1.394(4)
C44 H44 0.9500
C25 H25 0.9500
C25 C24 1.381(5)
C24 H24 0.9500
C47 H47 0.9500
C47 C48 1.386(4)
C29 H29 0.9500
C29 C28 1.384(4)
C48 H48 0.9500
C48 C49 1.385(5)
C28 H28 0.9500
C28 C27 1.382(4)
C27 H27 0.9500
C10 H10 0.9500
C10 C9 1.369(4)
C53 H53 0.9500
C53 C54 1.397(4)
C9 H9 0.9500
C49 H49 0.9500
C49 C50 1.380(5)
C56 H56 0.9500
C56 C55 1.384(5)
C50 H50 0.9500
C55 H55 0.9500
C55 C54 1.366(5)
C54 H54 0.9500
C58 H58A 0.9900
C58 H58B 0.9900
